data_1570629
loop_
_publ_author_name
'Kato, Yugo'
'Nishimura, Kazutoshi'
'Nishii, Yuji'
'Hirano, Koji'

_publ_section_title
;
 Direct synthesis of spirobifluorenes by formal dehydrative coupling of
 biaryls and fluorenones.
;
_journal_issue 6
_journal_name_full 'Chemical science'
_journal_page_first 2112
_journal_page_last 2117
_journal_paper_doi 10.1039/d3sc05977d
_journal_volume 15
_journal_year 2024
_chemical_formula_moiety 'C84 H92 S2'
_chemical_formula_sum 'C84 H92 S2'
_chemical_formula_weight 1165.69
_space_group_crystal_system monoclinic
_space_group_IT_number 14
_space_group_name_Hall '-P 2ybc'
_space_group_name_H-M_alt 'P 1 21/c 1'
_atom_sites_solution_hydrogens geom
_atom_sites_solution_primary dual
_audit_creation_date 2021-01-25
_audit_creation_method
;
Olex2 1.2
(compiled 2018.05.29 svn.r3508 for OlexSys, GUI svn.r5506)
;
_audit_update_record
;
2023-11-02 deposited with the CCDC.	2024-01-02 downloaded from the CCDC.
;
_cell_angle_alpha 90
_cell_angle_beta 112.159(2)
_cell_angle_gamma 90
_cell_formula_units_Z 4
_cell_length_a 22.0314(4)
_cell_length_b 12.4409(2)
_cell_length_c 26.6247(4)
_cell_measurement_reflns_used 38469
_cell_measurement_temperature 173(2)
_cell_measurement_theta_max 73.9500
_cell_measurement_theta_min 3.4360
_cell_volume 6758.6(2)
_computing_cell_refinement 'CrysAlisPro 1.171.40.43a (Rigaku OD, 2019)'
_computing_data_collection 'CrysAlisPro 1.171.40.43a (Rigaku OD, 2019)'
_computing_data_reduction 'CrysAlisPro 1.171.40.43a (Rigaku OD, 2019)'
_computing_molecular_graphics 'Olex2 (Dolomanov et al., 2009)'
_computing_publication_material 'Olex2 (Dolomanov et al., 2009)'
_computing_structure_refinement 'ShelXL (Sheldrick, 2015)'
_computing_structure_solution 'ShelXT (Sheldrick, 2015)'
_diffrn_ambient_temperature 173(2)
_diffrn_detector 'CCD plate'
_diffrn_detector_area_resol_mean 10.0000
_diffrn_detector_type HyPix
_diffrn_measured_fraction_theta_full 1.000
_diffrn_measured_fraction_theta_max 0.983
_diffrn_measurement_details
;
List of Runs (angles in degrees, time in seconds):

  # Type    Start    End  Width  t~exp~   \w     \q     \k     \f   Frames
#--------------------------------------------------------------------------
  1  \w    -54.00  32.00   0.50    0.47    --  -42.80  49.00  37.00  172
  2  \w    -19.00  17.00   0.50    0.47    --   42.80 -49.00-109.00   72
  3  \w     26.00  51.00   0.50    1.93    --   76.50 -49.00-109.00   50
  4  \w     12.00  64.00   0.50    0.47    --   42.80 -57.00-180.00  104
  5  \w     14.00  89.00   0.50    0.47    --   42.80-125.00-180.00  150
  6  \w     69.00  94.00   0.50    0.47    --   42.80  49.00  37.00   50
  7  \w     97.00 123.00   0.50    1.93    --   76.50  49.00  37.00   52
  8  \w     87.00 116.00   0.50    0.47    --   42.80 125.00  90.00   58
  9  \w     71.00 126.00   0.50    1.93    --   76.50 125.00 -60.00  110
 10  \w    -55.00 -30.00   0.50    1.93    -- -106.00  19.00-120.00   50
 11  \w    -90.00 -32.00   0.50    1.93    -- -106.00  77.00 -90.00  116
 12  \w    -72.00 -32.00   0.50    1.93    -- -106.00 125.00-180.00   80
 13  \w    -84.00 -58.00   0.50    1.93    -- -106.00 125.00-150.00   52
 14  \w    -91.00 -32.00   0.50    1.93    -- -106.00  77.00-120.00  118
 15  \w    -85.00 -59.00   0.50    1.93    -- -106.00  49.00  37.00   52
 16  \w    -72.00 -40.00   0.50    1.93    -- -106.00  77.00  60.00   64
 17  \w    -95.00 -69.00   0.50    1.93    -- -106.00 125.00  60.00   52
 18  \w    -88.00 -62.00   0.50    1.93    -- -106.00  77.00  30.00   52
 19  \w   -111.00 -33.00   0.50    1.93    -- -106.00 125.00  90.00  156
 20  \w    -95.00 -10.00   0.50    0.47    --  -42.80 125.00  30.00  170
 21  \w   -117.00 -92.00   0.50    1.93    -- -106.00 125.00-180.00   50
 22  \w   -116.00 -32.00   0.50    1.93    -- -106.00 125.00-120.00  168
 23  \w   -107.00 -32.00   0.50    1.93    -- -106.00 125.00  30.00  150
 24  \w   -126.00 -82.00   0.50    1.93    -- -106.00  77.00  60.00   88
 25  \w   -125.00 -62.00   0.50    1.93    -- -106.00  57.00 150.00  126
 26  \w   -127.00 -94.00   0.50    1.93    -- -106.00 139.00 160.14   66
 27  \w   -129.00 -34.00   0.50    1.93    -- -106.00 142.00  80.73  190
 28  \w   -124.00 -38.00   0.50    1.93    -- -106.00 134.00 -83.91  172
 29  \w   -115.00 -63.00   0.50    1.93    -- -106.00 125.00 -90.00  104
 30  \w   -127.00 -79.00   0.50    1.93    -- -106.00  57.00 -90.00   96
 31  \w   -128.00-102.00   0.50    1.93    -- -106.00  19.00-120.00   52
 32  \w   -126.00 -61.00   0.50    1.93    -- -106.00  57.00-120.00  130
 33  \w   -127.00 -33.00   0.50    1.93    -- -106.00 139.00 -32.03  188
 34  \w   -135.00-110.00   0.50    1.93    -- -106.00  77.00-150.00   50
 35  \w   -131.00 -99.00   0.50    1.93    -- -106.00 145.00  -3.03   64
 36  \w   -135.00 -91.00   0.50    1.93    -- -106.00  77.00  30.00   88
 37  \w   -117.00 -20.00   0.50    0.47    --  -42.80 -49.00-109.00  194
 38  \w   -112.00 -78.00   0.50    0.47    --  -42.80-125.00-150.00   68
 39  \w   -139.00-113.00   0.50    1.93    -- -106.00 -49.00-109.00   52
 40  \w   -137.00-111.00   0.50    1.93    -- -106.00 -57.00 -90.00   52
 41  \w   -141.00 -84.00   0.50    1.93    -- -106.00 -99.00 -30.00  114
 42  \w   -127.00 -77.00   0.50    1.93    -- -106.00 -77.00  30.00  100
 43  \w   -177.00 -98.00   0.50    1.93    -- -106.00 -57.00-150.00  158
 44  \w   -177.00 -90.00   0.50    1.93    -- -106.00 -57.00-180.00  174
 45  \w   -176.00-150.00   0.50    1.93    -- -106.00 -57.00 -90.00   52
 46  \w   -166.00-141.00   0.50    1.93    -- -106.00 -77.00  30.00   50
 47  \w   -175.00 -83.00   0.50    1.93    -- -106.00 -37.00  60.00  184
 48  \w   -177.00 -86.00   0.50    1.93    -- -106.00 -37.00  90.00  182
;
_diffrn_measurement_device 'four-circle diffractometer'
_diffrn_measurement_device_type 'XtaLAB Synergy, Single source at offset/far, HyPix'
_diffrn_measurement_method '\w scans'
_diffrn_orient_matrix_type 'CrysAlisPro convention (1999,Acta A55,543-557)'
_diffrn_orient_matrix_UB_11 -0.0038246000
_diffrn_orient_matrix_UB_12 -0.1066226000
_diffrn_orient_matrix_UB_13 -0.0304744000
_diffrn_orient_matrix_UB_21 0.0753906000
_diffrn_orient_matrix_UB_22 -0.0055881000
_diffrn_orient_matrix_UB_23 0.0221629000
_diffrn_orient_matrix_UB_31 -0.0001791000
_diffrn_orient_matrix_UB_32 -0.0627383000
_diffrn_orient_matrix_UB_33 0.0498410000
_diffrn_radiation_monochromator mirror
_diffrn_radiation_probe x-ray
_diffrn_radiation_type CuK\a
_diffrn_radiation_wavelength 1.54184
_diffrn_reflns_av_R_equivalents 0.1631
_diffrn_reflns_av_unetI/netI 0.0610
_diffrn_reflns_Laue_measured_fraction_full 1.000
_diffrn_reflns_Laue_measured_fraction_max 0.983
_diffrn_reflns_limit_h_max 27
_diffrn_reflns_limit_h_min -27
_diffrn_reflns_limit_k_max 15
_diffrn_reflns_limit_k_min -15
_diffrn_reflns_limit_l_max 32
_diffrn_reflns_limit_l_min -30
_diffrn_reflns_number 100922
_diffrn_reflns_point_group_measured_fraction_full 1.000
_diffrn_reflns_point_group_measured_fraction_max 0.983
_diffrn_reflns_theta_full 67.684
_diffrn_reflns_theta_max 74.927
_diffrn_reflns_theta_min 3.418
_diffrn_source 'micro-focus sealed X-ray tube'
_diffrn_source_type 'PhotonJet (Cu) X-ray Source'
_exptl_absorpt_coefficient_mu 1.039
_exptl_absorpt_correction_T_max 1.00000
_exptl_absorpt_correction_T_min 0.85939
_exptl_absorpt_correction_type multi-scan
_exptl_absorpt_process_details
;
CrysAlisPro 1.171.40.43a (Rigaku Oxford Diffraction, 2019)
Empirical absorption correction using spherical harmonics,
 implemented in SCALE3 ABSPACK scaling algorithm.
;
_exptl_crystal_colour yellow
_exptl_crystal_colour_primary yellow
_exptl_crystal_density_diffrn 1.146
_exptl_crystal_description prism
_exptl_crystal_F_000 2512
_exptl_crystal_size_max 0.353
_exptl_crystal_size_mid 0.146
_exptl_crystal_size_min 0.092
_refine_diff_density_max 1.324
_refine_diff_density_min -0.725
_refine_diff_density_rms 0.087
_refine_ls_extinction_method none
_refine_ls_goodness_of_fit_ref 1.384
_refine_ls_hydrogen_treatment constr
_refine_ls_matrix_type full
_refine_ls_number_parameters 890
_refine_ls_number_reflns 13697
_refine_ls_number_restraints 36
_refine_ls_restrained_S_all 1.382
_refine_ls_R_factor_all 0.1079
_refine_ls_R_factor_gt 0.0946
_refine_ls_shift/su_max 0.001
_refine_ls_shift/su_mean 0.000
_refine_ls_structure_factor_coef Fsqd
_refine_ls_weighting_details 'w=1/[\s^2^(Fo^2^)+(0.2000P)^2^] where P=(Fo^2^+2Fc^2^)/3'
_refine_ls_weighting_scheme calc
_refine_ls_wR_factor_gt 0.2904
_refine_ls_wR_factor_ref 0.3334
_reflns_Friedel_coverage 0.000
_reflns_number_gt 10865
_reflns_number_total 13697
_reflns_threshold_expression 'I > 2\s(I)'
_cod_data_source_file d3sc05977d2.cif
_cod_data_source_block kato_210123_1
_cod_depositor_comments 'Adding full bibliography for 1570621--1570629.cif.'
_cod_database_code 1570629
_shelx_shelxl_version_number 2017/1
_chemical_oxdiff_formula 'C84 S2 H92'
_shelx_space_group_comment
;
The symmetry employed for this shelxl refinement is uniquely defined
by the following loop, which should always be used as a source of
symmetry information in preference to the above space-group names.
They are only intended as comments.
;
_reflns_odcompleteness_completeness 99.92
_reflns_odcompleteness_iscentric 1
_reflns_odcompleteness_theta 71.98
_olex2_refinement_description
;
1. Fixed Uiso
 At 1.2 times of:
  All C(H) groups, All C(H,H) groups, All C(H,H,H,H) groups
 At 1.5 times of:
  All C(H,H,H) groups
2. Rigid bond restraints
 C67, C66, C65, C64, C63, C62
 with sigma for 1-2 distances of 0.01 and sigma for 1-3 distances of 0.01
3. Rigid body (RIGU) restrains
 C62, C63, C64, C65, C66, C67
 with sigma for 1-2 distances of 0.004 and sigma for 1-3 distances of 0.004
4. Others
 Sof(H61C)=Sof(H61D)=Sof(C68)=Sof(H68A)=Sof(H68B)=Sof(H68C)=Sof(C67)=Sof(H67A)=
 Sof(H67B)=Sof(C66)=Sof(H66A)=Sof(H66B)=Sof(C65)=Sof(H65A)=Sof(H65B)=Sof(C64)=
 Sof(H64A)=Sof(H64B)=Sof(C63)=Sof(H63A)=Sof(H63B)=Sof(C62)=Sof(H62A)=Sof(H62B)=
 1-FVAR(1)
 Sof(H61A)=Sof(H61B)=Sof(C01U)=Sof(H01E)=Sof(H01F)=Sof(C01V)=Sof(H01G)=
 Sof(H01H)=Sof(C01X)=Sof(H01K)=Sof(H01L)=Sof(H01M)=Sof(C020)=Sof(H02A)=
 Sof(H02B)=Sof(C021)=Sof(H02C)=Sof(H02D)=Sof(C022)=Sof(H02E)=Sof(H02F)=
 Sof(C023)=Sof(H02G)=Sof(H02H)=FVAR(1)
 Fixed Sof: H02K(0.5) H02L(0.5) H02I(0.5) H02J(0.5) C7AA(0.5) H7AA(0.5)
 H7AB(0.5) C4AA(0.5) H4AA(0.5) H4AB(0.5) H4AC(0.5) C5AA(0.5) H5AA(0.5)
 H5AB(0.5) C6AA(0.5) H6AA(0.5) H6AB(0.5) C0AA(0.5) H0AA(0.5) H0AB(0.5)
 C1BA(0.5) H1BA(0.5) H1BB(0.5) C3BA(0.5) H3BA(0.5) H3BB(0.5) H3BC(0.5)
 C9AA(0.5) H9AA(0.5) H9AB(0.5) C2BA(0.5) H2BA(0.5) H2BB(0.5) C0BA(0.5)
 H0BA(0.5) H0BB(0.5)
5.a Secondary CH2 refined with riding coordinates:
 C56(H56A,H56B), C54(H54A,H54B), C55(H55A,H55B), C58(H58A,H58B), C53(H53A,
 H53B), C57(H57A,H57B), C59(H59A,H59B), C01Q(H01A,H01B), C01R(H01C,H01D),
 C61(H61A,H61B), C61(H61C,H61D), C01U(H01E,H01F), C01V(H01G,H01H), C01W(H01I,
 H01J), C01Y(H01N,H01O), C01Z(H01P,H01Q), C020(H02A,H02B), C021(H02C,H02D),
 C022(H02E,H02F), C023(H02G,H02H), C029(H02K,H02L), C029(H02I,H02J), C02A(H02M,
 H02N), C7AA(H7AA,H7AB), C5AA(H5AA,H5AB), C6AA(H6AA,H6AB), C0AA(H0AA,H0AB),
 C67(H67A,H67B), C66(H66A,H66B), C65(H65A,H65B), C64(H64A,H64B), C63(H63A,H63B),
  C62(H62A,H62B), C3AA(H3AA,H3AB), C1AA(H1AA,H1AB), C2AA(H2AA,H2AB), C1BA(H1BA,
 H1BB), C9AA(H9AA,H9AB), C2BA(H2BA,H2BB), C0BA(H0BA,H0BB)
5.b Aromatic/amide H refined with riding coordinates:
 C12(H12), C16(H16), C17(H17), C13(H13), C42(H42), C30(H30), C3(H3), C6(H6),
 C49(H49), C24(H24), C39(H39), C2(H2), C27(H27), C36(H36), C51(H51), C1(H1),
 C25(H25), C33(H33), C43(H43), C26(H26), C52(H52), C32(H32), C45(H45), C37(H37)
5.c Idealised Me refined as rotating group:
 C60(H60A,H60B,H60C), C01X(H01K,H01L,H01M), C4AA(H4AA,H4AB,H4AC), C68(H68A,
 H68B,H68C), C8AA(H8AA,H8AB,H8AC), C3BA(H3BA,H3BB,H3BC)
;
_olex2_submission_special_instructions 'No special instructions were received'
_oxdiff_exptl_absorpt_empirical_details
;
Empirical correction (ABSPACK) includes:
- Absorption correction using spherical harmonics
- Frame scaling
;
_oxdiff_exptl_absorpt_empirical_full_max 2.825
_oxdiff_exptl_absorpt_empirical_full_min 0.469

loop_
_space_group_symop_operation_xyz
'x, y, z'
'-x, y+1/2, -z+1/2'
'-x, -y, -z'
'x, -y-1/2, z-1/2'

loop_
_atom_site_label
_atom_site_type_symbol
_atom_site_fract_x
_atom_site_fract_y
_atom_site_fract_z
_atom_site_U_iso_or_equiv
_atom_site_adp_type
_atom_site_occupancy
_atom_site_site_symmetry_order
_atom_site_calc_flag
_atom_site_refinement_flags_posn
_atom_site_refinement_flags_adp
_atom_site_refinement_flags_occupancy
_atom_site_disorder_assembly
_atom_site_disorder_group
S001 S 0.26093(3) 0.62200(6) 0.28539(2) 0.0431(2) Uani 1 1 d . . . . .
S002 S 0.23693(3) 0.59804(6) 0.71729(2) 0.0475(2) Uani 1 1 d . . . . .
C14 C 0.22328(10) 0.55329(17) 0.51060(8) 0.0305(4) Uani 1 1 d . . . . .
C15 C 0.27605(11) 0.56130(17) 0.49121(8) 0.0309(5) Uani 1 1 d . . . . .
C7 C 0.19209(12) 0.57962(17) 0.34347(8) 0.0332(5) Uani 1 1 d . . . . .
C11 C 0.19411(11) 0.56201(18) 0.39863(8) 0.0329(5) Uani 1 1 d . . . . .
C10 C 0.25893(11) 0.56541(18) 0.43402(8) 0.0320(5) Uani 1 1 d . . . . .
C18 C 0.30487(12) 0.57073(17) 0.60267(8) 0.0334(5) Uani 1 1 d . . . . .
C5 C 0.14453(12) 0.58892(18) 0.28898(9) 0.0359(5) Uani 1 1 d . . . . .
C12 C 0.14280(11) 0.5497(2) 0.41757(9) 0.0372(5) Uani 1 1 d . . . . .
H12 H 0.099568 0.544596 0.393270 0.045 Uiso 1 1 calc R . . . .
C16 C 0.34171(11) 0.56949(19) 0.52860(9) 0.0359(5) Uani 1 1 d . . . . .
H16 H 0.375433 0.571629 0.515649 0.043 Uiso 1 1 calc R . . . .
C17 C 0.35676(12) 0.5744(2) 0.58368(9) 0.0369(5) Uani 1 1 d . . . . .
H17 H 0.400043 0.579897 0.607823 0.044 Uiso 1 1 calc R . . . .
C22 C 0.30617(12) 0.58332(18) 0.65778(9) 0.0343(5) Uani 1 1 d . . . . .
C19 C 0.24020(11) 0.55880(17) 0.56751(8) 0.0316(4) Uani 1 1 d . . . . .
C13 C 0.15770(11) 0.54524(19) 0.47265(9) 0.0361(5) Uani 1 1 d . . . . .
H13 H 0.123981 0.536764 0.485295 0.043 Uiso 1 1 calc R . . . .
C41 C 0.15079(12) 0.4667(2) 0.59663(8) 0.0371(5) Uani 1 1 d . . . . .
C23 C 0.35402(13) 0.59460(18) 0.71203(9) 0.0368(5) Uani 1 1 d . . . . .
C20 C 0.19372(11) 0.56586(19) 0.59827(8) 0.0354(5) Uani 1 1 d . . . . .
C9 C 0.30499(11) 0.58755(19) 0.40392(8) 0.0338(5) Uani 1 1 d . . . . .
C21 C 0.24352(12) 0.58362(19) 0.65504(9) 0.0371(5) Uani 1 1 d . . . . .
C8 C 0.25455(12) 0.59514(18) 0.34670(9) 0.0345(5) Uani 1 1 d . . . . .
C48 C 0.14190(12) 0.6534(2) 0.57759(8) 0.0400(5) Uani 1 1 d . . . . .
C29 C 0.35854(11) 0.5051(2) 0.40953(8) 0.0370(5) Uani 1 1 d . . . . .
C40 C 0.34537(12) 0.6903(2) 0.42317(8) 0.0397(5) Uani 1 1 d . . . . .
C42 C 0.17059(13) 0.3627(2) 0.61282(9) 0.0409(5) Uani 1 1 d . . . . .
H42 H 0.214529 0.344141 0.623245 0.049 Uiso 1 1 calc R . . . .
C34 C 0.42001(12) 0.5564(2) 0.42638(9) 0.0435(6) Uani 1 1 d . . . . .
C4 C 0.17619(14) 0.61287(19) 0.25284(9) 0.0403(5) Uani 1 1 d . . . . .
C28 C 0.32163(15) 0.6034(2) 0.74906(10) 0.0443(6) Uani 1 1 d . . . . .
C46 C 0.08495(12) 0.4969(2) 0.58045(8) 0.0426(6) Uani 1 1 d . . . . .
C30 C 0.35202(14) 0.3962(2) 0.39874(10) 0.0443(6) Uani 1 1 d . . . . .
H30 H 0.311190 0.363126 0.387366 0.053 Uiso 1 1 calc R . . . .
C47 C 0.07932(13) 0.6122(2) 0.56826(9) 0.0442(6) Uani 1 1 d . . . . .
C3 C 0.14037(15) 0.6268(2) 0.19711(10) 0.0470(6) Uani 1 1 d . . . . .
H3 H 0.161456 0.641686 0.173509 0.056 Uiso 1 1 calc R . . . .
C6 C 0.07619(14) 0.5797(2) 0.26843(10) 0.0456(6) Uani 1 1 d . . . . .
H6 H 0.054510 0.563492 0.291440 0.055 Uiso 1 1 calc R . . . .
C35 C 0.41164(12) 0.6710(2) 0.43528(9) 0.0431(6) Uani 1 1 d . . . . .
C49 C 0.15066(14) 0.7601(2) 0.56678(9) 0.0451(6) Uani 1 1 d . . . . .
H49 H 0.192393 0.786775 0.573313 0.054 Uiso 1 1 calc R . . . .
C44 C 0.12532(14) 0.2857(2) 0.61365(10) 0.0486(6) Uani 1 1 d . . . . .
C24 C 0.42234(14) 0.5955(2) 0.73189(10) 0.0460(6) Uani 1 1 d . . . . .
H24 H 0.444234 0.589622 0.708210 0.055 Uiso 1 1 calc R . . . .
C39 C 0.32374(15) 0.7904(2) 0.43124(10) 0.0472(6) Uani 1 1 d . . . . .
H39 H 0.279250 0.802128 0.422577 0.057 Uiso 1 1 calc R . . . .
C31 C 0.40964(15) 0.3360(2) 0.40554(11) 0.0517(7) Uani 1 1 d . . . . .
C2 C 0.07351(16) 0.6179(2) 0.17844(10) 0.0539(7) Uani 1 1 d . . . . .
H2 H 0.049105 0.627351 0.141657 0.065 Uiso 1 1 calc R . . . .
C27 C 0.35807(16) 0.6150(2) 0.80507(10) 0.0508(7) Uani 1 1 d . . . . .
H27 H 0.337070 0.622233 0.829326 0.061 Uiso 1 1 calc R . . . .
C36 C 0.45668(16) 0.7551(3) 0.45547(11) 0.0562(7) Uani 1 1 d . . . . .
H36 H 0.501058 0.744120 0.463230 0.067 Uiso 1 1 calc R . . . .
C51 C 0.03421(16) 0.7850(3) 0.53748(11) 0.0583(8) Uani 1 1 d . . . . .
H51 H -0.002095 0.829928 0.524083 0.070 Uiso 1 1 calc R . . . .
C50 C 0.09556(16) 0.8273(2) 0.54582(10) 0.0530(7) Uani 1 1 d . . . . .
C1 C 0.04100(15) 0.5949(3) 0.21330(11) 0.0535(7) Uani 1 1 d . . . . .
H1 H -0.004474 0.589862 0.199505 0.064 Uiso 1 1 calc R . . . .
C38 C 0.36820(17) 0.8740(2) 0.45230(11) 0.0565(7) Uani 1 1 d . . . . .
C25 C 0.45747(17) 0.6053(3) 0.78738(11) 0.0559(7) Uani 1 1 d . . . . .
H25 H 0.503040 0.605346 0.800841 0.067 Uiso 1 1 calc R . . . .
C33 C 0.47591(14) 0.4980(3) 0.43310(11) 0.0527(6) Uani 1 1 d . . . . .
H33 H 0.516670 0.531259 0.444299 0.063 Uiso 1 1 calc R . . . .
C43 C 0.05933(16) 0.3158(3) 0.59671(11) 0.0582(8) Uani 1 1 d . . . . .
H43 H 0.028431 0.264713 0.596551 0.070 Uiso 1 1 calc R . . . .
C26 C 0.42486(18) 0.6152(3) 0.82295(11) 0.0586(8) Uani 1 1 d . . . . .
H26 H 0.449263 0.622082 0.859886 0.070 Uiso 1 1 calc R . . . .
C52 C 0.02470(15) 0.6791(3) 0.54818(10) 0.0566(8) Uani 1 1 d . . . . .
H52 H -0.017046 0.653039 0.542150 0.068 Uiso 1 1 calc R . . . .
C56 C 0.17557(16) 0.2080(2) 0.78890(11) 0.0554(7) Uani 1 1 d . . . . .
H56A H 0.204673 0.269504 0.795806 0.066 Uiso 1 1 calc R . . . .
H56B H 0.202433 0.144506 0.801989 0.066 Uiso 1 1 calc R . . . .
C32 C 0.46972(15) 0.3895(3) 0.42281(12) 0.0567(7) Uani 1 1 d . . . . .
H32 H 0.507283 0.349870 0.427563 0.068 Uiso 1 1 calc R . . . .
C45 C 0.03895(14) 0.4201(3) 0.58014(11) 0.0541(7) Uani 1 1 d . . . . .
H45 H -0.005117 0.438416 0.568921 0.065 Uiso 1 1 calc R . . . .
C54 C 0.18323(17) 0.1751(2) 0.69757(12) 0.0569(7) Uani 1 1 d . . . . .
H54A H 0.204055 0.105773 0.708914 0.068 Uiso 1 1 calc R . . . .
H54B H 0.217454 0.229180 0.707529 0.068 Uiso 1 1 calc R . . . .
C55 C 0.13825(17) 0.1974(3) 0.72796(12) 0.0584(7) Uani 1 1 d . . . . .
H55A H 0.106708 0.139411 0.721054 0.070 Uiso 1 1 calc R . . . .
H55B H 0.114168 0.263298 0.714231 0.070 Uiso 1 1 calc R . . . .
C37 C 0.43403(18) 0.8541(2) 0.46361(12) 0.0596(8) Uani 1 1 d . . . . .
H37 H 0.463970 0.909724 0.477188 0.072 Uiso 1 1 calc R . . . .
C58 C 0.16788(16) 0.2394(3) 0.88125(12) 0.0561(7) Uani 1 1 d . . . . .
H58A H 0.193515 0.304814 0.886463 0.067 Uiso 1 1 calc R . . . .
H58B H 0.198156 0.180277 0.895697 0.067 Uiso 1 1 calc R . . . .
C53 C 0.14791(18) 0.1750(2) 0.63600(12) 0.0596(8) Uani 1 1 d . . . . .
H53A H 0.177192 0.146916 0.619603 0.072 Uiso 1 1 calc R . . . .
H53B H 0.110253 0.127557 0.626187 0.072 Uiso 1 1 calc R . . . .
C57 C 0.13114(18) 0.2217(3) 0.82078(13) 0.0614(8) Uani 1 1 d . . . . .
H57A H 0.102293 0.282463 0.806046 0.074 Uiso 1 1 calc R . . . .
H57B H 0.103971 0.158132 0.815643 0.074 Uiso 1 1 calc R . . . .
C59 C 0.12357(17) 0.2481(3) 0.91337(12) 0.0571(7) Uani 1 1 d . . . . .
H59A H 0.094414 0.309016 0.899929 0.069 Uiso 1 1 calc R . . . .
H59B H 0.096763 0.183921 0.907173 0.069 Uiso 1 1 calc R . . . .
C01Q C 0.1021(2) 0.9407(2) 0.52952(12) 0.0670(9) Uani 1 1 d . . . . .
H01A H 0.147881 0.961655 0.545180 0.080 Uiso 1 1 calc R . . . .
H01B H 0.077804 0.987983 0.544091 0.080 Uiso 1 1 calc R . . . .
C01R C 0.0771(2) 0.9549(3) 0.46824(13) 0.0671(9) Uani 1 1 d . . . . .
H01C H 0.031474 0.933209 0.452725 0.080 Uiso 1 1 calc R . . . .
H01D H 0.079213 1.030484 0.460145 0.080 Uiso 1 1 calc R . . . .
C61 C 0.4054(2) 0.2174(3) 0.39420(15) 0.0696(9) Uani 1 1 d . . . . .
H61A H 0.360188 0.194243 0.383446 0.083 Uiso 0.673(6) 1 calc R . P A 1
H61B H 0.431208 0.179088 0.427063 0.083 Uiso 0.673(6) 1 calc R . P A 1
H61C H 0.387676 0.181776 0.418111 0.083 Uiso 0.327(6) 1 calc R . P A 2
H61D H 0.449119 0.189439 0.402112 0.083 Uiso 0.327(6) 1 calc R . P A 2
C60 C 0.16084(19) 0.2617(3) 0.97380(13) 0.0683(9) Uani 1 1 d . . . . .
H60A H 0.185936 0.326872 0.980444 0.102 Uiso 1 1 calc GR . . . .
H60B H 0.189781 0.201644 0.987492 0.102 Uiso 1 1 calc GR . . . .
H60C H 0.130407 0.265015 0.991758 0.102 Uiso 1 1 calc GR . . . .
C01U C 0.3804(4) 0.2136(11) 0.2927(3) 0.059(2) Uani 0.673(6) 1 d . . P A 1
H01E H 0.364518 0.286479 0.292242 0.071 Uiso 0.673(6) 1 calc R . P A 1
H01F H 0.343341 0.165475 0.284866 0.071 Uiso 0.673(6) 1 calc R . P A 1
C01V C 0.3838(4) 0.2090(10) 0.1466(4) 0.069(2) Uani 0.673(6) 1 d . . P A 1
H01G H 0.404125 0.139264 0.148280 0.083 Uiso 0.673(6) 1 calc R . P A 1
H01H H 0.417734 0.263001 0.153298 0.083 Uiso 0.673(6) 1 calc R . P A 1
C01W C 0.1147(2) 0.8918(3) 0.44168(14) 0.0766(11) Uani 1 1 d . . . . .
H01I H 0.108828 0.815675 0.446376 0.092 Uiso 1 1 calc R . . . .
H01J H 0.160990 0.907946 0.459528 0.092 Uiso 1 1 calc R . . . .
C01X C 0.3586(5) 0.2247(13) 0.0404(6) 0.065(2) Uani 0.673(6) 1 d . . P A 1
H01K H 0.385956 0.286361 0.043273 0.098 Uiso 0.673(6) 1 calc GR . P A 1
H01L H 0.321825 0.227011 0.006455 0.098 Uiso 0.673(6) 1 calc GR . P A 1
H01M H 0.383445 0.160422 0.042080 0.098 Uiso 0.673(6) 1 calc GR . P A 1
C01Y C 0.0933(2) 0.9160(3) 0.38165(15) 0.0768(11) Uani 1 1 d . . . . .
H01N H 0.047045 0.899438 0.363964 0.092 Uiso 1 1 calc R . . . .
H01O H 0.098674 0.992351 0.377139 0.092 Uiso 1 1 calc R . . . .
C01Z C 0.3455(3) 0.9809(3) 0.46639(18) 0.0858(12) Uani 1 1 d . . . . .
H01P H 0.307962 1.006252 0.435749 0.103 Uiso 1 1 calc R . . . .
H01Q H 0.380325 1.033484 0.473840 0.103 Uiso 1 1 calc R . . . .
C020 C 0.3576(3) 0.2153(4) 0.1912(2) 0.0631(14) Uani 0.673(6) 1 d . . P A 1
H02A H 0.324456 0.160033 0.184873 0.076 Uiso 0.673(6) 1 calc R . P A 1
H02B H 0.336113 0.284269 0.188699 0.076 Uiso 0.673(6) 1 calc R . P A 1
C021 C 0.4076(3) 0.2024(4) 0.2480(2) 0.0651(14) Uani 0.673(6) 1 d . . P A 1
H02C H 0.441679 0.255732 0.253909 0.078 Uiso 0.673(6) 1 calc R . P A 1
H02D H 0.427690 0.132095 0.251056 0.078 Uiso 0.673(6) 1 calc R . P A 1
C022 C 0.3331(3) 0.2252(4) 0.0893(2) 0.0648(14) Uani 0.673(6) 1 d . . P A 1
H02E H 0.311281 0.293333 0.088468 0.078 Uiso 0.673(6) 1 calc R . P A 1
H02F H 0.300258 0.169255 0.082369 0.078 Uiso 0.673(6) 1 calc R . P A 1
C023 C 0.4303(2) 0.1890(4) 0.3492(2) 0.0664(14) Uani 0.673(6) 1 d . . P A 1
H02G H 0.470122 0.229044 0.354954 0.080 Uiso 0.673(6) 1 calc R . P A 1
H02H H 0.441015 0.113052 0.351436 0.080 Uiso 0.673(6) 1 calc R . P A 1
C029 C 0.3645(7) 0.9309(8) 0.5622(3) 0.221(6) Uani 1 1 d . . . . .
H02K H 0.404761 0.967288 0.565379 0.265 Uiso 0.5 1 calc R . P B -1
H02L H 0.369850 0.858945 0.550461 0.265 Uiso 0.5 1 calc R . P B -1
H02I H 0.401889 0.978141 0.578458 0.265 Uiso 0.5 1 calc R . P C -2
H02J H 0.380649 0.861222 0.556543 0.265 Uiso 0.5 1 calc R . P C -2
C02A C 0.3265(5) 0.9695(5) 0.5168(4) 0.175(4) Uani 1 1 d . . . . .
H02M H 0.314392 1.040889 0.524428 0.210 Uiso 1 1 calc R . . . .
H02N H 0.286884 0.926588 0.505391 0.210 Uiso 1 1 calc R . . . .
C7AA C 0.3791(9) 0.910(2) 0.6180(5) 0.205(11) Uani 0.5 1 d . . P D -1
H7AA H 0.375029 0.832227 0.619984 0.246 Uiso 0.5 1 calc R . P D -1
H7AB H 0.425481 0.924983 0.635749 0.246 Uiso 0.5 1 calc R . P D -1
C4AA C 0.4215(7) 0.9816(8) 0.7839(6) 0.080(3) Uani 0.5 1 d . . P D -2
H4AA H 0.456178 1.018934 0.777768 0.119 Uiso 0.5 1 calc GR . P D -2
H4AB H 0.436612 0.958024 0.820977 0.119 Uiso 0.5 1 calc GR . P D -2
H4AC H 0.384790 1.029060 0.776734 0.119 Uiso 0.5 1 calc GR . P D -2
C5AA C 0.4009(6) 0.8859(8) 0.7469(5) 0.088(3) Uani 0.5 1 d . . P D -2
H5AA H 0.378216 0.832443 0.759850 0.105 Uiso 0.5 1 calc R . P D -2
H5AB H 0.437561 0.852881 0.741003 0.105 Uiso 0.5 1 calc R . P D -2
C6AA C 0.3495(9) 0.8874(9) 0.6981(5) 0.118(6) Uani 0.5 1 d . . P D -1
H6AA H 0.339926 0.811303 0.691789 0.142 Uiso 0.5 1 calc R . P D -1
H6AB H 0.318188 0.921162 0.710720 0.142 Uiso 0.5 1 calc R . P D -1
C0AA C 0.3548(11) 0.9451(13) 0.6484(5) 0.198(11) Uani 0.5 1 d . . P D -1
H0AA H 0.310285 0.964883 0.625584 0.237 Uiso 0.5 1 calc R . P D -1
H0AB H 0.377610 1.011989 0.662265 0.237 Uiso 0.5 1 calc R . P D -1
C68 C 0.3639(18) 0.227(3) 0.0537(14) 0.112(14) Uani 0.327(6) 1 d . . P A 2
H68A H 0.329600 0.174372 0.043251 0.168 Uiso 0.327(6) 1 calc GR . P A 2
H68B H 0.390342 0.217804 0.032407 0.168 Uiso 0.327(6) 1 calc GR . P A 2
H68C H 0.345079 0.297796 0.047718 0.168 Uiso 0.327(6) 1 calc GR . P A 2
C67 C 0.3971(6) 0.2164(10) 0.1004(6) 0.072(3) Uani 0.327(6) 1 d . U P A 2
H67A H 0.428810 0.274462 0.111460 0.086 Uiso 0.327(6) 1 calc R . P A 2
H67B H 0.421193 0.149435 0.105124 0.086 Uiso 0.327(6) 1 calc R . P A 2
C66 C 0.3595(9) 0.2157(17) 0.1358(9) 0.070(4) Uani 0.327(6) 1 d . U P A 2
H66A H 0.328873 0.156092 0.125085 0.084 Uiso 0.327(6) 1 calc R . P A 2
H66B H 0.333859 0.281356 0.129366 0.084 Uiso 0.327(6) 1 calc R . P A 2
C65 C 0.3991(7) 0.2067(9) 0.1960(6) 0.073(3) Uani 0.327(6) 1 d . U P A 2
H65A H 0.428496 0.267883 0.207132 0.088 Uiso 0.327(6) 1 calc R . P A 2
H65B H 0.425905 0.142439 0.202425 0.088 Uiso 0.327(6) 1 calc R . P A 2
C64 C 0.3589(8) 0.2022(8) 0.2311(7) 0.077(3) Uani 0.327(6) 1 d . U P A 2
H64A H 0.333794 0.135985 0.223271 0.093 Uiso 0.327(6) 1 calc R . P A 2
H64B H 0.328012 0.261401 0.221221 0.093 Uiso 0.327(6) 1 calc R . P A 2
C63 C 0.3994(11) 0.208(3) 0.2934(11) 0.080(5) Uani 0.327(6) 1 d . U P A 2
H63A H 0.434076 0.154329 0.302966 0.096 Uiso 0.327(6) 1 calc R . P A 2
H63B H 0.419756 0.277880 0.302390 0.096 Uiso 0.327(6) 1 calc R . P A 2
C62 C 0.3565(7) 0.1874(8) 0.3273(6) 0.084(4) Uani 0.327(6) 1 d . U P A 2
H62A H 0.342298 0.113035 0.324143 0.101 Uiso 0.327(6) 1 calc R . P A 2
H62B H 0.318013 0.233221 0.314837 0.101 Uiso 0.327(6) 1 calc R . P A 2
C3AA C 0.0606(3) 0.8811(5) 0.2585(3) 0.1133(19) Uani 1 1 d . . . . .
H3AA H 0.028081 0.916471 0.269199 0.136 Uiso 1 1 calc R . . . .
H3AB H 0.050521 0.804957 0.254213 0.136 Uiso 1 1 calc R . . . .
C1AA C 0.1298(4) 0.8558(6) 0.3543(2) 0.148(3) Uani 1 1 d . . . . .
H1AA H 0.115580 0.781462 0.350888 0.177 Uiso 1 1 calc R . . . .
H1AB H 0.175955 0.857002 0.377538 0.177 Uiso 1 1 calc R . . . .
C2AA C 0.1227(4) 0.8970(8) 0.2976(2) 0.162(4) Uani 1 1 d . . . . .
H2AA H 0.132775 0.973150 0.299899 0.194 Uiso 1 1 calc R . . . .
H2AB H 0.154401 0.860331 0.286397 0.194 Uiso 1 1 calc R . . . .
C8AA C 0.0594(3) 0.9313(6) 0.2019(2) 0.137(3) Uani 1 1 d . . . . .
H8AA H 0.081458 0.999485 0.208774 0.205 Uiso 1 1 calc GR . . . .
H8AB H 0.014855 0.940922 0.177366 0.205 Uiso 1 1 calc GR . . . .
H8AC H 0.081313 0.883178 0.186072 0.205 Uiso 1 1 calc GR . . . .
C1BA C 0.3523(7) 0.9480(12) 0.6938(5) 0.114(4) Uani 0.5 1 d . . P D -2
H1BA H 0.310371 0.960535 0.696844 0.136 Uiso 0.5 1 calc R . P D -2
H1BB H 0.370916 1.016913 0.690319 0.136 Uiso 0.5 1 calc R . P D -2
C3BA C 0.4341(9) 0.9324(14) 0.7938(8) 0.117(5) Uani 0.5 1 d . . P D -1
H3BA H 0.416028 1.001647 0.796001 0.176 Uiso 0.5 1 calc GR . P D -1
H3BB H 0.479915 0.931651 0.816204 0.176 Uiso 0.5 1 calc GR . P D -1
H3BC H 0.411855 0.878172 0.806005 0.176 Uiso 0.5 1 calc GR . P D -1
C9AA C 0.3274(8) 0.9193(16) 0.6004(6) 0.147(6) Uani 0.5 1 d . . P D -2
H9AA H 0.316359 0.992311 0.606484 0.176 Uiso 0.5 1 calc R . P D -2
H9AB H 0.286228 0.885478 0.578408 0.176 Uiso 0.5 1 calc R . P D -2
C2BA C 0.4257(13) 0.911(2) 0.7378(9) 0.224(14) Uani 0.5 1 d . . P D -1
H2BA H 0.452159 0.849059 0.736983 0.269 Uiso 0.5 1 calc R . P D -1
H2BB H 0.441626 0.971987 0.723801 0.269 Uiso 0.5 1 calc R . P D -1
C0BA C 0.3430(13) 0.8768(10) 0.6435(6) 0.187(10) Uani 0.5 1 d . . P D -2
H0BA H 0.383903 0.839100 0.650238 0.224 Uiso 0.5 1 calc R . P D -2
H0BB H 0.310225 0.822895 0.641020 0.224 Uiso 0.5 1 calc R . P D -2

loop_
_atom_site_aniso_label
_atom_site_aniso_U_11
_atom_site_aniso_U_22
_atom_site_aniso_U_33
_atom_site_aniso_U_23
_atom_site_aniso_U_13
_atom_site_aniso_U_12
S001 0.0483(4) 0.0609(4) 0.0225(3) 0.0042(2) 0.0162(3) -0.0039(3)
S002 0.0537(4) 0.0690(5) 0.0237(3) -0.0012(2) 0.0192(3) 0.0075(3)
C14 0.0330(11) 0.0378(10) 0.0210(10) 0.0013(7) 0.0106(8) 0.0010(8)
C15 0.0354(11) 0.0384(11) 0.0204(9) 0.0010(8) 0.0122(8) -0.0004(8)
C7 0.0429(12) 0.0370(10) 0.0201(10) 0.0009(8) 0.0123(9) 0.0004(9)
C11 0.0398(12) 0.0400(11) 0.0195(9) 0.0004(8) 0.0118(8) -0.0003(9)
C10 0.0352(11) 0.0406(11) 0.0197(9) 0.0013(8) 0.0098(8) -0.0006(8)
C18 0.0432(12) 0.0370(10) 0.0196(9) 0.0012(7) 0.0113(9) 0.0003(9)
C5 0.0453(13) 0.0403(11) 0.0200(10) 0.0001(8) 0.0101(9) -0.0007(9)
C12 0.0357(11) 0.0532(13) 0.0224(10) -0.0003(9) 0.0106(9) -0.0016(9)
C16 0.0361(11) 0.0489(12) 0.0237(10) 0.0016(8) 0.0123(9) 0.0000(9)
C17 0.0396(12) 0.0480(12) 0.0221(10) 0.0009(8) 0.0105(9) -0.0021(9)
C22 0.0429(12) 0.0381(11) 0.0228(10) 0.0005(8) 0.0133(9) 0.0016(9)
C19 0.0355(11) 0.0396(11) 0.0216(9) -0.0008(8) 0.0131(8) 0.0006(8)
C13 0.0375(12) 0.0499(12) 0.0232(10) 0.0014(8) 0.0139(9) -0.0008(9)
C41 0.0413(12) 0.0520(13) 0.0198(9) 0.0005(8) 0.0134(8) -0.0035(10)
C23 0.0519(14) 0.0372(11) 0.0200(10) -0.0017(8) 0.0120(10) 0.0006(9)
C20 0.0391(12) 0.0486(12) 0.0212(9) 0.0021(8) 0.0143(9) 0.0031(9)
C9 0.0378(12) 0.0450(11) 0.0197(9) 0.0007(8) 0.0120(9) -0.0017(9)
C21 0.0466(13) 0.0451(12) 0.0216(10) 0.0002(8) 0.0152(9) 0.0039(10)
C8 0.0379(12) 0.0446(11) 0.0207(9) 0.0006(8) 0.0110(9) -0.0019(9)
C48 0.0482(13) 0.0517(13) 0.0227(9) -0.0004(9) 0.0162(9) 0.0085(10)
C29 0.0392(12) 0.0507(13) 0.0241(9) 0.0036(8) 0.0152(9) 0.0025(9)
C40 0.0485(13) 0.0508(13) 0.0219(9) 0.0023(9) 0.0155(9) -0.0062(10)
C42 0.0458(13) 0.0525(13) 0.0273(10) -0.0002(9) 0.0170(9) -0.0019(10)
C34 0.0375(12) 0.0683(16) 0.0255(10) 0.0031(10) 0.0127(9) -0.0013(11)
C4 0.0528(15) 0.0445(12) 0.0233(11) 0.0021(8) 0.0140(10) -0.0004(10)
C28 0.0647(17) 0.0454(13) 0.0245(11) -0.0021(9) 0.0187(12) 0.0052(11)
C46 0.0408(12) 0.0673(16) 0.0221(9) 0.0014(9) 0.0144(9) 0.0000(11)
C30 0.0517(15) 0.0519(14) 0.0316(11) 0.0066(10) 0.0184(10) 0.0019(11)
C47 0.0439(13) 0.0693(16) 0.0227(10) 0.0008(10) 0.0161(9) 0.0110(11)
C3 0.0579(16) 0.0569(15) 0.0226(11) 0.0051(9) 0.0112(11) -0.0029(12)
C6 0.0459(14) 0.0592(15) 0.0277(11) 0.0035(10) 0.0093(10) 0.0000(11)
C35 0.0430(13) 0.0627(15) 0.0253(10) 0.0031(10) 0.0148(9) -0.0079(11)
C49 0.0571(15) 0.0527(14) 0.0283(10) -0.0030(9) 0.0194(10) 0.0091(11)
C44 0.0620(16) 0.0574(15) 0.0305(11) -0.0065(10) 0.0221(11) -0.0123(12)
C24 0.0484(15) 0.0556(14) 0.0291(12) -0.0045(10) 0.0090(11) -0.0055(11)
C39 0.0624(16) 0.0472(13) 0.0331(11) 0.0033(10) 0.0193(11) -0.0039(11)
C31 0.0663(18) 0.0530(15) 0.0416(13) 0.0099(11) 0.0268(12) 0.0120(13)
C2 0.0607(18) 0.0665(17) 0.0224(11) 0.0060(10) 0.0019(11) -0.0030(13)
C27 0.0657(18) 0.0623(16) 0.0226(11) -0.0050(10) 0.0148(12) 0.0031(13)
C36 0.0546(16) 0.0779(19) 0.0348(12) 0.0010(12) 0.0154(11) -0.0210(14)
C51 0.0657(19) 0.0766(19) 0.0331(12) -0.0010(12) 0.0192(12) 0.0279(15)
C50 0.0746(19) 0.0582(15) 0.0275(11) -0.0049(10) 0.0208(12) 0.0184(14)
C1 0.0486(16) 0.0701(18) 0.0297(13) 0.0033(11) 0.0008(11) 0.0015(13)
C38 0.080(2) 0.0503(15) 0.0416(14) 0.0027(11) 0.0255(14) -0.0131(14)
C25 0.0557(17) 0.0705(18) 0.0302(13) -0.0080(11) 0.0031(12) -0.0070(13)
C33 0.0448(14) 0.0707(18) 0.0443(13) 0.0030(12) 0.0187(11) 0.0004(12)
C43 0.0639(18) 0.076(2) 0.0364(13) -0.0054(13) 0.0211(12) -0.0228(15)
C26 0.071(2) 0.0701(18) 0.0232(11) -0.0090(11) 0.0051(12) -0.0004(15)
C52 0.0528(16) 0.088(2) 0.0309(11) 0.0032(12) 0.0185(11) 0.0209(14)
C56 0.0676(19) 0.0557(15) 0.0461(14) 0.0057(12) 0.0253(13) 0.0009(13)
C32 0.0480(16) 0.079(2) 0.0463(15) 0.0106(13) 0.0221(13) 0.0109(13)
C45 0.0434(14) 0.085(2) 0.0344(12) -0.0018(13) 0.0154(11) -0.0106(13)
C54 0.077(2) 0.0480(14) 0.0533(16) 0.0071(12) 0.0334(15) -0.0002(13)
C55 0.073(2) 0.0585(16) 0.0492(15) 0.0089(13) 0.0290(14) 0.0029(14)
C37 0.080(2) 0.0568(16) 0.0434(14) -0.0016(12) 0.0252(14) -0.0245(15)
C58 0.0661(18) 0.0580(16) 0.0495(15) 0.0057(12) 0.0280(14) 0.0057(13)
C53 0.082(2) 0.0525(15) 0.0536(16) -0.0091(12) 0.0355(15) -0.0148(14)
C57 0.076(2) 0.0622(17) 0.0497(16) 0.0081(13) 0.0278(15) 0.0114(15)
C59 0.0673(19) 0.0613(16) 0.0461(15) 0.0043(12) 0.0254(14) 0.0118(14)
C01Q 0.092(2) 0.0533(16) 0.0471(15) -0.0036(13) 0.0163(15) 0.0257(16)
C01R 0.090(2) 0.0525(16) 0.0534(17) 0.0093(13) 0.0217(16) 0.0150(15)
C61 0.087(2) 0.0541(17) 0.071(2) 0.0083(15) 0.0341(19) 0.0107(16)
C60 0.072(2) 0.084(2) 0.0489(16) 0.0008(15) 0.0230(16) 0.0040(18)
C01U 0.053(4) 0.058(3) 0.064(3) -0.010(3) 0.020(3) 0.002(3)
C01V 0.055(5) 0.071(4) 0.079(5) -0.033(3) 0.024(4) -0.012(4)
C01W 0.110(3) 0.076(2) 0.0483(17) 0.0117(15) 0.0340(19) 0.022(2)
C01X 0.070(4) 0.070(5) 0.066(5) -0.005(4) 0.038(3) -0.001(3)
C01Y 0.102(3) 0.076(2) 0.0544(19) 0.0158(16) 0.0317(19) 0.027(2)
C01Z 0.117(3) 0.0515(18) 0.091(3) -0.0065(18) 0.042(3) -0.0093(19)
C020 0.059(3) 0.065(3) 0.070(3) -0.018(2) 0.029(3) 0.001(2)
C021 0.056(3) 0.066(3) 0.069(3) -0.027(2) 0.019(2) -0.001(2)
C022 0.072(3) 0.059(3) 0.073(3) -0.005(2) 0.039(3) -0.006(2)
C023 0.061(3) 0.054(2) 0.072(3) -0.018(2) 0.011(2) 0.013(2)
C029 0.426(18) 0.179(8) 0.098(5) 0.012(5) 0.144(8) 0.076(10)
C02A 0.261(10) 0.084(4) 0.281(11) -0.078(5) 0.218(9) -0.040(5)
C7AA 0.144(14) 0.42(3) 0.059(6) -0.026(11) 0.046(8) 0.091(17)
C4AA 0.083(7) 0.077(6) 0.096(8) -0.027(6) 0.053(7) -0.005(5)
C5AA 0.101(7) 0.072(5) 0.107(8) -0.019(5) 0.059(7) 0.014(5)
C6AA 0.235(17) 0.077(6) 0.080(7) -0.013(5) 0.101(10) -0.043(8)
C0AA 0.41(3) 0.144(11) 0.107(8) -0.071(8) 0.178(14) -0.167(16)
C68 0.19(3) 0.070(13) 0.12(3) -0.028(15) 0.11(2) -0.007(15)
C67 0.065(6) 0.073(7) 0.087(8) -0.022(6) 0.040(6) -0.019(5)
C66 0.068(11) 0.051(7) 0.110(9) -0.030(8) 0.055(8) -0.026(8)
C65 0.080(8) 0.054(5) 0.112(8) -0.008(6) 0.066(7) -0.005(5)
C64 0.095(10) 0.048(5) 0.122(8) -0.011(6) 0.077(8) -0.001(5)
C63 0.080(14) 0.060(8) 0.123(9) -0.006(8) 0.065(9) 0.004(10)
C62 0.112(10) 0.041(5) 0.139(10) -0.003(5) 0.093(9) 0.011(5)
C3AA 0.131(5) 0.111(4) 0.104(4) -0.014(3) 0.051(4) 0.031(3)
C1AA 0.191(7) 0.199(7) 0.062(3) 0.036(3) 0.057(3) 0.118(6)
C2AA 0.153(6) 0.278(10) 0.066(3) 0.020(4) 0.055(4) 0.104(6)
C8AA 0.149(5) 0.216(7) 0.060(3) 0.039(3) 0.057(3) 0.093(5)
C1BA 0.120(9) 0.118(10) 0.086(7) -0.002(7) 0.020(6) -0.021(8)
C3BA 0.096(9) 0.138(14) 0.114(11) -0.022(12) 0.036(8) 0.028(10)
C9AA 0.111(10) 0.241(18) 0.114(10) -0.046(11) 0.073(9) -0.012(11)
C2BA 0.26(3) 0.27(3) 0.131(15) 0.039(16) 0.060(17) -0.14(2)
C0BA 0.40(3) 0.079(7) 0.093(9) -0.004(6) 0.102(14) -0.031(12)

loop_
_atom_type_symbol
_atom_type_description
_atom_type_scat_dispersion_real
_atom_type_scat_dispersion_imag
_atom_type_scat_source
C C 0.0181 0.0091 'International Tables Vol C Tables 4.2.6.8 and 6.1.1.4'
H H 0.0000 0.0000 'International Tables Vol C Tables 4.2.6.8 and 6.1.1.4'
S S 0.3331 0.5567 'International Tables Vol C Tables 4.2.6.8 and 6.1.1.4'

loop_
_exptl_crystal_face_index_h
_exptl_crystal_face_index_k
_exptl_crystal_face_index_l
_exptl_crystal_face_perp_dist
-3 -7 8 0.0499
3 -5 -13 0.1705
4 6 -12 0.0891
-1 7 7 0.1027
-1 -4 14 0.1155
13 0 -1 0.0389
-13 0 0 0.0519
2 -7 6 0.0406
6 3 -16 0.1127
-2 7 -6 0.0878
-10 4 -5 0.0630
-3 6 -10 0.0715

loop_
_geom_angle_atom_site_label_1
_geom_angle_atom_site_label_2
_geom_angle_atom_site_label_3
_geom_angle
_geom_angle_site_symmetry_1
_geom_angle_site_symmetry_3
_geom_angle_publ_flag
C8 S001 C4 90.20(11) . . ?
C21 S002 C28 90.44(12) . . ?
C19 C14 C15 117.1(2) . . ?
C19 C14 C13 123.4(2) . . ?
C13 C14 C15 119.4(2) . . ?
C10 C15 C14 117.4(2) . . ?
C16 C15 C14 120.0(2) . . ?
C16 C15 C10 122.5(2) . . ?
C5 C7 C11 139.1(2) . . ?
C8 C7 C11 108.0(2) . . ?
C8 C7 C5 112.8(2) . . ?
C10 C11 C7 108.10(19) . . ?
C10 C11 C12 121.39(19) . . ?
C12 C11 C7 130.4(2) . . ?
C15 C10 C9 127.1(2) . . ?
C11 C10 C15 121.1(2) . . ?
C11 C10 C9 111.43(18) . . ?
C17 C18 C22 129.9(2) . . ?
C19 C18 C17 121.69(19) . . ?
C19 C18 C22 108.3(2) . . ?
C4 C5 C7 110.1(2) . . ?
C6 C5 C7 130.9(2) . . ?
C6 C5 C4 119.0(2) . . ?
C11 C12 H12 120.5 . . ?
C13 C12 C11 119.0(2) . . ?
C13 C12 H12 120.5 . . ?
C15 C16 H16 119.2 . . ?
C17 C16 C15 121.5(2) . . ?
C17 C16 H16 119.2 . . ?
C18 C17 H17 120.8 . . ?
C16 C17 C18 118.5(2) . . ?
C16 C17 H17 120.8 . . ?
C23 C22 C18 138.3(2) . . ?
C21 C22 C18 108.2(2) . . ?
C21 C22 C23 113.6(2) . . ?
C14 C19 C20 127.8(2) . . ?
C18 C19 C14 121.0(2) . . ?
C18 C19 C20 110.85(18) . . ?
C14 C13 H13 119.2 . . ?
C12 C13 C14 121.6(2) . . ?
C12 C13 H13 119.2 . . ?
C42 C41 C20 128.4(2) . . ?
C42 C41 C46 121.1(2) . . ?
C46 C41 C20 110.3(2) . . ?
C28 C23 C22 109.5(2) . . ?
C24 C23 C22 131.2(2) . . ?
C24 C23 C28 119.2(2) . . ?
C19 C20 C41 117.60(19) . . ?
C21 C20 C19 99.39(18) . . ?
C21 C20 C41 110.52(18) . . ?
C21 C20 C48 114.79(19) . . ?
C48 C20 C19 114.08(18) . . ?
C48 C20 C41 101.15(19) . . ?
C8 C9 C10 99.08(17) . . ?
C8 C9 C29 112.78(18) . . ?
C8 C9 C40 113.48(18) . . ?
C29 C9 C10 117.81(18) . . ?
C29 C9 C40 101.40(19) . . ?
C40 C9 C10 112.94(18) . . ?
C22 C21 S002 113.67(18) . . ?
C22 C21 C20 113.19(19) . . ?
C20 C21 S002 133.06(18) . . ?
C7 C8 S001 114.19(17) . . ?
C7 C8 C9 113.35(19) . . ?
C9 C8 S001 132.45(17) . . ?
C47 C48 C20 110.9(2) . . ?
C49 C48 C20 128.0(2) . . ?
C49 C48 C47 121.1(2) . . ?
C34 C29 C9 110.0(2) . . ?
C30 C29 C9 128.5(2) . . ?
C30 C29 C34 121.5(2) . . ?
C35 C40 C9 111.1(2) . . ?
C39 C40 C9 127.9(2) . . ?
C39 C40 C35 120.9(2) . . ?
C41 C42 H42 119.8 . . ?
C41 C42 C44 120.4(2) . . ?
C44 C42 H42 119.8 . . ?
C29 C34 C35 109.1(2) . . ?
C33 C34 C29 120.4(3) . . ?
C33 C34 C35 130.5(2) . . ?
C5 C4 S001 112.71(18) . . ?
C3 C4 S001 126.0(2) . . ?
C3 C4 C5 121.3(3) . . ?
C23 C28 S002 112.79(18) . . ?
C27 C28 S002 126.8(2) . . ?
C27 C28 C23 120.4(3) . . ?
C41 C46 C47 108.8(2) . . ?
C45 C46 C41 119.0(3) . . ?
C45 C46 C47 132.1(3) . . ?
C29 C30 H30 120.9 . . ?
C29 C30 C31 118.1(3) . . ?
C31 C30 H30 120.9 . . ?
C48 C47 C46 108.8(2) . . ?
C52 C47 C48 120.0(3) . . ?
C52 C47 C46 131.1(3) . . ?
C4 C3 H3 120.9 . . ?
C2 C3 C4 118.2(2) . . ?
C2 C3 H3 120.9 . . ?
C5 C6 H6 120.3 . . ?
C1 C6 C5 119.4(2) . . ?
C1 C6 H6 120.3 . . ?
C40 C35 C34 108.3(2) . . ?
C40 C35 C36 119.3(3) . . ?
C36 C35 C34 132.3(3) . . ?
C48 C49 H49 120.5 . . ?
C48 C49 C50 119.0(3) . . ?
C50 C49 H49 120.5 . . ?
C42 C44 C43 118.3(3) . . ?
C42 C44 C53 120.3(3) . . ?
C43 C44 C53 121.3(3) . . ?
C23 C24 H24 120.3 . . ?
C25 C24 C23 119.5(3) . . ?
C25 C24 H24 120.3 . . ?
C40 C39 H39 119.8 . . ?
C40 C39 C38 120.4(3) . . ?
C38 C39 H39 119.8 . . ?
C30 C31 C61 120.4(3) . . ?
C32 C31 C30 118.7(3) . . ?
C32 C31 C61 120.9(3) . . ?
C3 C2 H2 119.2 . . ?
C3 C2 C1 121.7(2) . . ?
C1 C2 H2 119.2 . . ?
C28 C27 H27 120.7 . . ?
C26 C27 C28 118.6(3) . . ?
C26 C27 H27 120.7 . . ?
C35 C36 H36 120.6 . . ?
C37 C36 C35 118.8(3) . . ?
C37 C36 H36 120.6 . . ?
C50 C51 H51 118.5 . . ?
C52 C51 H51 118.5 . . ?
C52 C51 C50 122.9(3) . . ?
C49 C50 C01Q 120.8(3) . . ?
C51 C50 C49 118.8(3) . . ?
C51 C50 C01Q 120.4(3) . . ?
C6 C1 C2 120.5(3) . . ?
C6 C1 H1 119.8 . . ?
C2 C1 H1 119.8 . . ?
C39 C38 C01Z 120.5(3) . . ?
C37 C38 C39 118.2(3) . . ?
C37 C38 C01Z 121.2(3) . . ?
C24 C25 H25 119.8 . . ?
C24 C25 C26 120.4(3) . . ?
C26 C25 H25 119.8 . . ?
C34 C33 H33 120.8 . . ?
C32 C33 C34 118.3(3) . . ?
C32 C33 H33 120.8 . . ?
C44 C43 H43 119.2 . . ?
C45 C43 C44 121.6(3) . . ?
C45 C43 H43 119.2 . . ?
C27 C26 C25 121.8(2) . . ?
C27 C26 H26 119.1 . . ?
C25 C26 H26 119.1 . . ?
C47 C52 H52 120.9 . . ?
C51 C52 C47 118.2(3) . . ?
C51 C52 H52 120.9 . . ?
H56A C56 H56B 107.7 . . ?
C55 C56 H56A 108.8 . . ?
C55 C56 H56B 108.8 . . ?
C55 C56 C57 113.6(3) . . ?
C57 C56 H56A 108.8 . . ?
C57 C56 H56B 108.8 . . ?
C31 C32 H32 118.5 . . ?
C33 C32 C31 123.0(3) . . ?
C33 C32 H32 118.5 . . ?
C46 C45 H45 120.3 . . ?
C43 C45 C46 119.5(3) . . ?
C43 C45 H45 120.3 . . ?
H54A C54 H54B 107.7 . . ?
C55 C54 H54A 108.8 . . ?
C55 C54 H54B 108.8 . . ?
C55 C54 C53 113.6(3) . . ?
C53 C54 H54A 108.8 . . ?
C53 C54 H54B 108.8 . . ?
C56 C55 H55A 109.1 . . ?
C56 C55 H55B 109.1 . . ?
C54 C55 C56 112.6(3) . . ?
C54 C55 H55A 109.1 . . ?
C54 C55 H55B 109.1 . . ?
H55A C55 H55B 107.8 . . ?
C36 C37 C38 122.5(3) . . ?
C36 C37 H37 118.8 . . ?
C38 C37 H37 118.8 . . ?
H58A C58 H58B 107.7 . . ?
C57 C58 H58A 108.8 . . ?
C57 C58 H58B 108.8 . . ?
C57 C58 C59 114.0(3) . . ?
C59 C58 H58A 108.8 . . ?
C59 C58 H58B 108.8 . . ?
C44 C53 C54 112.4(2) . . ?
C44 C53 H53A 109.1 . . ?
C44 C53 H53B 109.1 . . ?
C54 C53 H53A 109.1 . . ?
C54 C53 H53B 109.1 . . ?
H53A C53 H53B 107.9 . . ?
C56 C57 H57A 108.7 . . ?
C56 C57 H57B 108.7 . . ?
C58 C57 C56 114.1(3) . . ?
C58 C57 H57A 108.7 . . ?
C58 C57 H57B 108.7 . . ?
H57A C57 H57B 107.6 . . ?
C58 C59 H59A 108.9 . . ?
C58 C59 H59B 108.9 . . ?
H59A C59 H59B 107.7 . . ?
C60 C59 C58 113.5(3) . . ?
C60 C59 H59A 108.9 . . ?
C60 C59 H59B 108.9 . . ?
C50 C01Q H01A 109.1 . . ?
C50 C01Q H01B 109.1 . . ?
C50 C01Q C01R 112.6(3) . . ?
H01A C01Q H01B 107.8 . . ?
C01R C01Q H01A 109.1 . . ?
C01R C01Q H01B 109.1 . . ?
C01Q C01R H01C 108.8 . . ?
C01Q C01R H01D 108.8 . . ?
H01C C01R H01D 107.7 . . ?
C01W C01R C01Q 113.8(3) . . ?
C01W C01R H01C 108.8 . . ?
C01W C01R H01D 108.8 . . ?
C31 C61 H61A 109.3 . . ?
C31 C61 H61B 109.3 . . ?
C31 C61 H61C 109.1 . . ?
C31 C61 H61D 109.1 . . ?
C31 C61 C023 111.7(3) . . ?
C31 C61 C62 112.6(4) . . ?
H61A C61 H61B 107.9 . . ?
H61C C61 H61D 107.8 . . ?
C023 C61 H61A 109.3 . . ?
C023 C61 H61B 109.3 . . ?
C62 C61 H61C 109.1 . . ?
C62 C61 H61D 109.1 . . ?
C59 C60 H60A 109.5 . . ?
C59 C60 H60B 109.5 . . ?
C59 C60 H60C 109.5 . . ?
H60A C60 H60B 109.5 . . ?
H60A C60 H60C 109.5 . . ?
H60B C60 H60C 109.5 . . ?
H01E C01U H01F 107.7 . . ?
C021 C01U H01E 108.8 . . ?
C021 C01U H01F 108.8 . . ?
C023 C01U H01E 108.8 . . ?
C023 C01U H01F 108.8 . . ?
C023 C01U C021 113.7(6) . . ?
H01G C01V H01H 107.5 . . ?
C020 C01V H01G 108.5 . . ?
C020 C01V H01H 108.5 . . ?
C020 C01V C022 115.3(6) . . ?
C022 C01V H01G 108.5 . . ?
C022 C01V H01H 108.5 . . ?
C01R C01W H01I 109.1 . . ?
C01R C01W H01J 109.1 . . ?
C01R C01W C01Y 112.7(3) . . ?
H01I C01W H01J 107.8 . . ?
C01Y C01W H01I 109.1 . . ?
C01Y C01W H01J 109.1 . . ?
H01K C01X H01L 109.5 . . ?
H01K C01X H01M 109.5 . . ?
H01L C01X H01M 109.5 . . ?
C022 C01X H01K 109.5 . . ?
C022 C01X H01L 109.5 . . ?
C022 C01X H01M 109.5 . . ?
C01W C01Y H01N 108.7 . . ?
C01W C01Y H01O 108.7 . . ?
H01N C01Y H01O 107.6 . . ?
C1AA C01Y C01W 114.1(3) . . ?
C1AA C01Y H01N 108.7 . . ?
C1AA C01Y H01O 108.7 . . ?
C38 C01Z H01P 109.5 . . ?
C38 C01Z H01Q 109.5 . . ?
C38 C01Z C02A 110.8(3) . . ?
H01P C01Z H01Q 108.1 . . ?
C02A C01Z H01P 109.5 . . ?
C02A C01Z H01Q 109.5 . . ?
C01V C020 H02A 108.4 . . ?
C01V C020 H02B 108.4 . . ?
C01V C020 C021 115.7(6) . . ?
H02A C020 H02B 107.4 . . ?
C021 C020 H02A 108.4 . . ?
C021 C020 H02B 108.4 . . ?
C01U C021 H02C 108.6 . . ?
C01U C021 H02D 108.6 . . ?
C020 C021 C01U 114.8(6) . . ?
C020 C021 H02C 108.6 . . ?
C020 C021 H02D 108.6 . . ?
H02C C021 H02D 107.5 . . ?
C01V C022 C01X 117.5(6) . . ?
C01V C022 H02E 107.9 . . ?
C01V C022 H02F 107.9 . . ?
C01X C022 H02E 107.9 . . ?
C01X C022 H02F 107.9 . . ?
H02E C022 H02F 107.2 . . ?
C61 C023 H02G 109.0 . . ?
C61 C023 H02H 109.0 . . ?
C01U C023 C61 112.8(5) . . ?
C01U C023 H02G 109.0 . . ?
C01U C023 H02H 109.0 . . ?
H02G C023 H02H 107.8 . . ?
H02K C029 H02L 104.0 . . ?
H02I C029 H02J 108.2 . . ?
C02A C029 H02K 99.1 . . ?
C02A C029 H02L 99.1 . . ?
C02A C029 H02I 109.7 . . ?
C02A C029 H02J 109.7 . . ?
C02A C029 C7AA 150.3(12) . . ?
C02A C029 C9AA 109.8(12) . . ?
C7AA C029 H02K 99.1 . . ?
C7AA C029 H02L 99.1 . . ?
C9AA C029 H02I 109.7 . . ?
C9AA C029 H02J 109.7 . . ?
C01Z C02A H02M 106.4 . . ?
C01Z C02A H02N 106.4 . . ?
C029 C02A C01Z 123.9(8) . . ?
C029 C02A H02M 106.4 . . ?
C029 C02A H02N 106.4 . . ?
H02M C02A H02N 106.4 . . ?
C029 C7AA H7AA 104.7 . . ?
C029 C7AA H7AB 104.7 . . ?
H7AA C7AA H7AB 105.7 . . ?
C0AA C7AA C029 130.5(19) . . ?
C0AA C7AA H7AA 104.7 . . ?
C0AA C7AA H7AB 104.7 . . ?
H4AA C4AA H4AB 109.5 . . ?
H4AA C4AA H4AC 109.5 . . ?
H4AB C4AA H4AC 109.5 . . ?
C5AA C4AA H4AA 109.5 . . ?
C5AA C4AA H4AB 109.5 . . ?
C5AA C4AA H4AC 109.5 . . ?
C4AA C5AA H5AA 112.3 . . ?
C4AA C5AA H5AB 112.3 . . ?
C4AA C5AA C1BA 97.6(9) . . ?
H5AA C5AA H5AB 109.8 . . ?
C1BA C5AA H5AA 112.3 . . ?
C1BA C5AA H5AB 112.3 . . ?
H6AA C6AA H6AB 110.3 . . ?
C0AA C6AA H6AA 112.8 . . ?
C0AA C6AA H6AB 112.8 . . ?
C0AA C6AA C2BA 94.6(12) . . ?
C2BA C6AA H6AA 112.8 . . ?
C2BA C6AA H6AB 112.8 . . ?
C7AA C0AA C6AA 127(2) . . ?
C7AA C0AA H0AA 105.7 . . ?
C7AA C0AA H0AB 105.7 . . ?
C6AA C0AA H0AA 105.7 . . ?
C6AA C0AA H0AB 105.7 . . ?
H0AA C0AA H0AB 106.1 . . ?
H68A C68 H68B 109.5 . . ?
H68A C68 H68C 109.5 . . ?
H68B C68 H68C 109.5 . . ?
C67 C68 H68A 109.5 . . ?
C67 C68 H68B 109.5 . . ?
C67 C68 H68C 109.5 . . ?
C68 C67 H67A 108.9 . . ?
C68 C67 H67B 108.9 . . ?
C68 C67 C66 113(2) . . ?
H67A C67 H67B 107.7 . . ?
C66 C67 H67A 108.9 . . ?
C66 C67 H67B 108.9 . . ?
C67 C66 H66A 108.3 . . ?
C67 C66 H66B 108.3 . . ?
C67 C66 C65 116.0(14) . . ?
H66A C66 H66B 107.4 . . ?
C65 C66 H66A 108.3 . . ?
C65 C66 H66B 108.3 . . ?
C66 C65 H65A 108.6 . . ?
C66 C65 H65B 108.6 . . ?
C66 C65 C64 114.8(14) . . ?
H65A C65 H65B 107.5 . . ?
C64 C65 H65A 108.6 . . ?
C64 C65 H65B 108.6 . . ?
C65 C64 H64A 108.5 . . ?
C65 C64 H64B 108.5 . . ?
C65 C64 C63 115.0(15) . . ?
H64A C64 H64B 107.5 . . ?
C63 C64 H64A 108.5 . . ?
C63 C64 H64B 108.5 . . ?
C64 C63 H63A 109.1 . . ?
C64 C63 H63B 109.1 . . ?
H63A C63 H63B 107.9 . . ?
C62 C63 C64 112.4(17) . . ?
C62 C63 H63A 109.1 . . ?
C62 C63 H63B 109.1 . . ?
C61 C62 H62A 110.4 . . ?
C61 C62 H62B 110.4 . . ?
C63 C62 C61 106.4(14) . . ?
C63 C62 H62A 110.4 . . ?
C63 C62 H62B 110.4 . . ?
H62A C62 H62B 108.6 . . ?
H3AA C3AA H3AB 108.4 . . ?
C2AA C3AA H3AA 110.1 . . ?
C2AA C3AA H3AB 110.1 . . ?
C2AA C3AA C8AA 107.9(6) . . ?
C8AA C3AA H3AA 110.1 . . ?
C8AA C3AA H3AB 110.1 . . ?
C01Y C1AA H1AA 108.3 . . ?
C01Y C1AA H1AB 108.3 . . ?
C01Y C1AA C2AA 116.1(4) . . ?
H1AA C1AA H1AB 107.4 . . ?
C2AA C1AA H1AA 108.3 . . ?
C2AA C1AA H1AB 108.3 . . ?
C3AA C2AA C1AA 113.2(7) . . ?
C3AA C2AA H2AA 108.9 . . ?
C3AA C2AA H2AB 108.9 . . ?
C1AA C2AA H2AA 108.9 . . ?
C1AA C2AA H2AB 108.9 . . ?
H2AA C2AA H2AB 107.7 . . ?
C3AA C8AA H8AA 109.5 . . ?
C3AA C8AA H8AB 109.5 . . ?
C3AA C8AA H8AC 109.5 . . ?
H8AA C8AA H8AB 109.5 . . ?
H8AA C8AA H8AC 109.5 . . ?
H8AB C8AA H8AC 109.5 . . ?
C5AA C1BA H1BA 110.1 . . ?
C5AA C1BA H1BB 110.1 . . ?
H1BA C1BA H1BB 108.4 . . ?
C0BA C1BA C5AA 108.1(12) . . ?
C0BA C1BA H1BA 110.1 . . ?
C0BA C1BA H1BB 110.1 . . ?
H3BA C3BA H3BB 109.5 . . ?
H3BA C3BA H3BC 109.5 . . ?
H3BB C3BA H3BC 109.5 . . ?
C2BA C3BA H3BA 109.5 . . ?
C2BA C3BA H3BB 109.5 . . ?
C2BA C3BA H3BC 109.5 . . ?
C029 C9AA H9AA 104.7 . . ?
C029 C9AA H9AB 104.7 . . ?
H9AA C9AA H9AB 105.7 . . ?
C0BA C9AA C029 130(2) . . ?
C0BA C9AA H9AA 104.7 . . ?
C0BA C9AA H9AB 104.7 . . ?
C6AA C2BA H2BA 108.9 . . ?
C6AA C2BA H2BB 108.9 . . ?
C3BA C2BA C6AA 113.5(18) . . ?
C3BA C2BA H2BA 108.9 . . ?
C3BA C2BA H2BB 108.9 . . ?
H2BA C2BA H2BB 107.7 . . ?
C1BA C0BA H0BA 107.7 . . ?
C1BA C0BA H0BB 107.7 . . ?
C9AA C0BA C1BA 118.3(15) . . ?
C9AA C0BA H0BA 107.7 . . ?
C9AA C0BA H0BB 107.7 . . ?
H0BA C0BA H0BB 107.1 . . ?

loop_
_geom_bond_atom_site_label_1
_geom_bond_atom_site_label_2
_geom_bond_distance
_geom_bond_site_symmetry_2
_geom_bond_publ_flag
S001 C8 1.723(2) . ?
S001 C4 1.740(3) . ?
S002 C21 1.727(2) . ?
S002 C28 1.735(3) . ?
C14 C15 1.442(3) . ?
C14 C19 1.419(3) . ?
C14 C13 1.420(3) . ?
C15 C10 1.425(3) . ?
C15 C16 1.417(3) . ?
C7 C11 1.469(3) . ?
C7 C5 1.438(3) . ?
C7 C8 1.360(3) . ?
C11 C10 1.383(3) . ?
C11 C12 1.409(3) . ?
C10 C9 1.537(3) . ?
C18 C17 1.414(3) . ?
C18 C22 1.465(3) . ?
C18 C19 1.386(3) . ?
C5 C4 1.417(3) . ?
C5 C6 1.399(4) . ?
C12 H12 0.9300 . ?
C12 C13 1.378(3) . ?
C16 H16 0.9300 . ?
C16 C17 1.377(3) . ?
C17 H17 0.9300 . ?
C22 C23 1.438(3) . ?
C22 C21 1.354(3) . ?
C19 C20 1.536(3) . ?
C13 H13 0.9300 . ?
C41 C20 1.545(3) . ?
C41 C42 1.381(4) . ?
C41 C46 1.400(3) . ?
C23 C28 1.423(3) . ?
C23 C24 1.395(4) . ?
C20 C21 1.512(3) . ?
C20 C48 1.522(3) . ?
C9 C8 1.513(3) . ?
C9 C29 1.527(3) . ?
C9 C40 1.531(3) . ?
C48 C47 1.402(4) . ?
C48 C49 1.388(4) . ?
C29 C34 1.408(3) . ?
C29 C30 1.381(4) . ?
C40 C35 1.392(4) . ?
C40 C39 1.379(4) . ?
C42 H42 0.9300 . ?
C42 C44 1.389(4) . ?
C34 C35 1.469(4) . ?
C34 C33 1.382(4) . ?
C4 C3 1.404(3) . ?
C28 C27 1.409(3) . ?
C46 C47 1.466(4) . ?
C46 C45 1.391(4) . ?
C30 H30 0.9300 . ?
C30 C31 1.425(4) . ?
C47 C52 1.393(4) . ?
C3 H3 0.9300 . ?
C3 C2 1.370(4) . ?
C6 H6 0.9300 . ?
C6 C1 1.390(3) . ?
C35 C36 1.401(4) . ?
C49 H49 0.9300 . ?
C49 C50 1.404(4) . ?
C44 C43 1.401(4) . ?
C44 C53 1.509(4) . ?
C24 H24 0.9300 . ?
C24 C25 1.391(4) . ?
C39 H39 0.9300 . ?
C39 C38 1.394(4) . ?
C31 C32 1.395(5) . ?
C31 C61 1.503(4) . ?
C2 H2 0.9300 . ?
C2 C1 1.399(5) . ?
C27 H27 0.9300 . ?
C27 C26 1.365(5) . ?
C36 H36 0.9300 . ?
C36 C37 1.377(5) . ?
C51 H51 0.9300 . ?
C51 C50 1.388(5) . ?
C51 C52 1.381(5) . ?
C50 C01Q 1.499(4) . ?
C1 H1 0.9300 . ?
C38 C37 1.388(5) . ?
C38 C01Z 1.516(5) . ?
C25 H25 0.9300 . ?
C25 C26 1.393(5) . ?
C33 H33 0.9300 . ?
C33 C32 1.374(5) . ?
C43 H43 0.9300 . ?
C43 C45 1.390(5) . ?
C26 H26 0.9300 . ?
C52 H52 0.9300 . ?
C56 H56A 0.9700 . ?
C56 H56B 0.9700 . ?
C56 C55 1.523(4) . ?
C56 C57 1.528(4) . ?
C32 H32 0.9300 . ?
C45 H45 0.9300 . ?
C54 H54A 0.9700 . ?
C54 H54B 0.9700 . ?
C54 C55 1.523(4) . ?
C54 C53 1.527(4) . ?
C55 H55A 0.9700 . ?
C55 H55B 0.9700 . ?
C37 H37 0.9300 . ?
C58 H58A 0.9700 . ?
C58 H58B 0.9700 . ?
C58 C57 1.521(4) . ?
C58 C59 1.525(4) . ?
C53 H53A 0.9700 . ?
C53 H53B 0.9700 . ?
C57 H57A 0.9700 . ?
C57 H57B 0.9700 . ?
C59 H59A 0.9700 . ?
C59 H59B 0.9700 . ?
C59 C60 1.515(4) . ?
C01Q H01A 0.9700 . ?
C01Q H01B 0.9700 . ?
C01Q C01R 1.523(4) . ?
C01R H01C 0.9700 . ?
C01R H01D 0.9700 . ?
C01R C01W 1.498(5) . ?
C61 H61A 0.9700 . ?
C61 H61B 0.9700 . ?
C61 H61C 0.9700 . ?
C61 H61D 0.9700 . ?
C61 C023 1.536(6) . ?
C61 C62 1.738(15) . ?
C60 H60A 0.9600 . ?
C60 H60B 0.9600 . ?
C60 H60C 0.9600 . ?
C01U H01E 0.9700 . ?
C01U H01F 0.9700 . ?
C01U C021 1.526(10) . ?
C01U C023 1.522(10) . ?
C01V H01G 0.9700 . ?
C01V H01H 0.9700 . ?
C01V C020 1.506(11) . ?
C01V C022 1.526(10) . ?
C01W H01I 0.9700 . ?
C01W H01J 0.9700 . ?
C01W C01Y 1.516(5) . ?
C01X H01K 0.9600 . ?
C01X H01L 0.9600 . ?
C01X H01M 0.9600 . ?
C01X C022 1.602(16) . ?
C01Y H01N 0.9700 . ?
C01Y H01O 0.9700 . ?
C01Y C1AA 1.476(6) . ?
C01Z H01P 0.9700 . ?
C01Z H01Q 0.9700 . ?
C01Z C02A 1.557(8) . ?
C020 H02A 0.9700 . ?
C020 H02B 0.9700 . ?
C020 C021 1.507(8) . ?
C021 H02C 0.9700 . ?
C021 H02D 0.9700 . ?
C022 H02E 0.9700 . ?
C022 H02F 0.9700 . ?
C023 H02G 0.9700 . ?
C023 H02H 0.9700 . ?
C029 H02K 0.9700 . ?
C029 H02L 0.9700 . ?
C029 H02I 0.9700 . ?
C029 H02J 0.9700 . ?
C029 C02A 1.276(13) . ?
C029 C7AA 1.421(14) . ?
C029 C9AA 1.533(14) . ?
C02A H02M 0.9700 . ?
C02A H02N 0.9700 . ?
C7AA H7AA 0.9700 . ?
C7AA H7AB 0.9700 . ?
C7AA C0AA 1.211(18) . ?
C4AA H4AA 0.9600 . ?
C4AA H4AB 0.9600 . ?
C4AA H4AC 0.9600 . ?
C4AA C5AA 1.503(15) . ?
C5AA H5AA 0.9700 . ?
C5AA H5AB 0.9700 . ?
C5AA C1BA 1.612(19) . ?
C6AA H6AA 0.9700 . ?
C6AA H6AB 0.9700 . ?
C6AA C0AA 1.547(14) . ?
C6AA C2BA 1.64(3) . ?
C0AA H0AA 0.9700 . ?
C0AA H0AB 0.9700 . ?
C68 H68A 0.9600 . ?
C68 H68B 0.9600 . ?
C68 H68C 0.9600 . ?
C68 C67 1.19(4) . ?
C67 H67A 0.9700 . ?
C67 H67B 0.9700 . ?
C67 C66 1.47(2) . ?
C66 H66A 0.9700 . ?
C66 H66B 0.9700 . ?
C66 C65 1.51(3) . ?
C65 H65A 0.9700 . ?
C65 H65B 0.9700 . ?
C65 C64 1.513(15) . ?
C64 H64A 0.9700 . ?
C64 H64B 0.9700 . ?
C64 C63 1.56(3) . ?
C63 H63A 0.9700 . ?
C63 H63B 0.9700 . ?
C63 C62 1.56(2) . ?
C62 H62A 0.9700 . ?
C62 H62B 0.9700 . ?
C3AA H3AA 0.9700 . ?
C3AA H3AB 0.9700 . ?
C3AA C2AA 1.386(9) . ?
C3AA C8AA 1.622(8) . ?
C1AA H1AA 0.9700 . ?
C1AA H1AB 0.9700 . ?
C1AA C2AA 1.547(8) . ?
C2AA H2AA 0.9700 . ?
C2AA H2AB 0.9700 . ?
C8AA H8AA 0.9600 . ?
C8AA H8AB 0.9600 . ?
C8AA H8AC 0.9600 . ?
C1BA H1BA 0.9700 . ?
C1BA H1BB 0.9700 . ?
C1BA C0BA 1.555(19) . ?
C3BA H3BA 0.9600 . ?
C3BA H3BB 0.9600 . ?
C3BA H3BC 0.9600 . ?
C3BA C2BA 1.46(3) . ?
C9AA H9AA 0.9700 . ?
C9AA H9AB 0.9700 . ?
C9AA C0BA 1.19(2) . ?
C2BA H2BA 0.9700 . ?
C2BA H2BB 0.9700 . ?
C0BA H0BA 0.9700 . ?
C0BA H0BB 0.9700 . ?

loop_
_exptl_oxdiff_crystal_face_indexfrac_h
_exptl_oxdiff_crystal_face_indexfrac_k
_exptl_oxdiff_crystal_face_indexfrac_l
_exptl_oxdiff_crystal_face_x
_exptl_oxdiff_crystal_face_y
_exptl_oxdiff_crystal_face_z
-3.0758 -7.1346 8.0590 0.5269 -0.0134 0.8498
3.0377 -5.3865 -12.8143 0.9532 -0.0249 -0.3013
3.9533 5.9795 -11.6041 -0.2990 0.0074 -0.9542
-1.1437 7.3755 6.9129 -0.9927 0.0258 -0.1180
-0.7979 -3.8670 14.3838 -0.0230 0.2802 0.9597
13.3980 0.4159 -0.5616 -0.0785 0.9953 -0.0565
-13.3503 -0.3675 0.3845 0.0785 -0.9959 0.0446
2.0928 -7.2643 5.6286 0.5950 0.3231 0.7359
6.0334 2.9375 -16.0398 0.1525 0.0830 -0.9848
-1.9778 7.2405 -5.8267 -0.5869 -0.3187 -0.7443
-9.5855 3.6904 -4.9901 -0.2047 -0.8539 -0.4785
-2.5714 5.5471 -10.0952 -0.2740 -0.4486 -0.8507
